data_1505944
loop_
_publ_author_name
'Evans, David A.'
'Aye, Yimon'
'Wu, Jimmy'

_publ_section_title
;
 Asymmetric, anti-selective scandium-catalyzed Sakurai additions to
 glyoxyamide. Applications to the syntheses of N-boc D-alloisoleucine and
 D-isoleucine.
;
_journal_issue 10
_journal_name_full 'Organic letters'
_journal_page_first 2071
_journal_page_last 2073
_journal_paper_doi 10.1021/ol0604771
_journal_volume 8
_journal_year 2006
_chemical_formula_sum 'C12 H15 N O2'
_chemical_formula_weight 205.25
_chemical_name_systematic
; 
 ? 
;
_space_group_IT_number 88
_symmetry_cell_setting tetragonal
_symmetry_space_group_name_Hall '-I 4ad'
_symmetry_space_group_name_H-M 'I 41/a :2'
_atom_sites_solution_hydrogens geom
_atom_sites_solution_primary direct
_atom_sites_solution_secondary difmap
_audit_creation_method SHELXL-97
_cell_angle_alpha 90.00
_cell_angle_beta 90.00
_cell_angle_gamma 90.00
_cell_formula_units_Z 16
_cell_length_a 18.011(5)
_cell_length_b 18.011(5)
_cell_length_c 14.279(8)
_cell_measurement_reflns_used 800
_cell_measurement_temperature 193(2)
_cell_measurement_theta_max 24.20
_cell_measurement_theta_min 2.27
_cell_volume 4632(3)
_computing_cell_refinement 'Bruker SMART'
_computing_data_collection 'Bruker SMART'
_computing_data_reduction 'Bruker SAINT'
_computing_molecular_graphics 'Bruker SHELXTL'
_computing_publication_material 'Bruker SHELXTL'
_computing_structure_refinement 'SHELXL-97 (Sheldrick, 1997)'
_computing_structure_solution 'SHELXS-97 (Sheldrick, 1990)'
_diffrn_ambient_temperature 193(2)
_diffrn_measured_fraction_theta_full 1.000
_diffrn_measured_fraction_theta_max 1.000
_diffrn_measurement_device_type 'CCD area detector'
_diffrn_measurement_method 'phi and omega scans'
_diffrn_radiation_monochromator graphite
_diffrn_radiation_source 'fine-focus sealed tube'
_diffrn_radiation_type MoK\a
_diffrn_radiation_wavelength 0.71073
_diffrn_reflns_av_R_equivalents 0.0330
_diffrn_reflns_av_sigmaI/netI 0.0219
_diffrn_reflns_limit_h_max 21
_diffrn_reflns_limit_h_min -18
_diffrn_reflns_limit_k_max 21
_diffrn_reflns_limit_k_min -21
_diffrn_reflns_limit_l_max 16
_diffrn_reflns_limit_l_min -16
_diffrn_reflns_number 12935
_diffrn_reflns_theta_full 24.99
_diffrn_reflns_theta_max 24.99
_diffrn_reflns_theta_min 1.82
_exptl_absorpt_coefficient_mu 0.080
_exptl_absorpt_correction_type none
_exptl_crystal_colour colourless
_exptl_crystal_density_diffrn 1.177
_exptl_crystal_density_meas 0
_exptl_crystal_density_method 'not measured'
_exptl_crystal_description cube
_exptl_crystal_F_000 1760
_exptl_crystal_size_max 0.04
_exptl_crystal_size_mid 0.03
_exptl_crystal_size_min 0.02
_refine_diff_density_max 0.116
_refine_diff_density_min -0.117
_refine_diff_density_rms 0.026
_refine_ls_extinction_method none
_refine_ls_goodness_of_fit_ref 1.019
_refine_ls_hydrogen_treatment mixed
_refine_ls_matrix_type full
_refine_ls_number_parameters 196
_refine_ls_number_reflns 2044
_refine_ls_number_restraints 0
_refine_ls_restrained_S_all 1.019
_refine_ls_R_factor_all 0.0518
_refine_ls_R_factor_gt 0.0360
_refine_ls_shift/su_max 0.001
_refine_ls_shift/su_mean 0.000
_refine_ls_structure_factor_coef Fsqd
_refine_ls_weighting_details 'calc w=1/[\s^2^(Fo^2^)+(0.0444P)^2^+1.5734P] where P=(Fo^2^+2Fc^2^)/3'
_refine_ls_weighting_scheme calc
_refine_ls_wR_factor_gt 0.0835
_refine_ls_wR_factor_ref 0.0925
_reflns_number_gt 1594
_reflns_number_total 2044
_reflns_threshold_expression >2sigma(I)
_cod_data_source_file ol0604771si20060224_113459.cif
_cod_data_source_block ya1sad
_cod_depositor_comments
;
The following automatic conversions were performed:

'_symmetry_cell_setting' value 'Tetragonal' changed to 'tetragonal'
according to /home/saulius/struct/CIF-dictionaries/cif_core.dic
dictionary named 'cif_core.dic' version 2.4.1 from 2010-06-29.

Automatic conversion script
Id: cif_fix_values 1715 2011-07-08 13:25:40Z adriana 
;
_cod_original_sg_symbol_H-M I4(1)/a
_cod_database_code 1505944

loop_
_symmetry_equiv_pos_as_xyz
'x, y, z'
'-x+1/2, -y, z+1/2'
'-y+3/4, x+1/4, z+1/4'
'y+3/4, -x+3/4, z+3/4'
'x+1/2, y+1/2, z+1/2'
'-x+1, -y+1/2, z+1'
'-y+5/4, x+3/4, z+3/4'
'y+5/4, -x+5/4, z+5/4'
'-x, -y, -z'
'x-1/2, y, -z-1/2'
'y-3/4, -x-1/4, -z-1/4'
'-y-3/4, x-3/4, -z-3/4'
'-x+1/2, -y+1/2, -z+1/2'
'x, y+1/2, -z'
'y-1/4, -x+1/4, -z+1/4'
'-y-1/4, x-1/4, -z-1/4'

loop_
_atom_site_label
_atom_site_type_symbol
_atom_site_fract_x
_atom_site_fract_y
_atom_site_fract_z
_atom_site_U_iso_or_equiv
_atom_site_adp_type
_atom_site_occupancy
_atom_site_symmetry_multiplicity
_atom_site_calc_flag
C1 C 0.92838(7) 0.41664(8) 0.14802(10) 0.0357(3) Uani 1 1 d
C2 C 0.94794(8) 0.37775(8) 0.05707(10) 0.0364(4) Uani 1 1 d
C3 C 0.87830(9) 0.36816(9) -0.00348(11) 0.0441(4) Uani 1 1 d
C4 C 0.84617(10) 0.44183(10) -0.03003(13) 0.0518(5) Uani 1 1 d
C5 C 0.77936(12) 0.46408(15) -0.01152(17) 0.0719(6) Uani 1 1 d
C6 C 0.89524(14) 0.32104(14) -0.08966(15) 0.0670(6) Uani 1 1 d
C7 C 0.92943(7) 0.53724(8) 0.22925(10) 0.0364(3) Uani 1 1 d
C8 C 0.91716(11) 0.61070(9) 0.20782(13) 0.0540(5) Uani 1 1 d
C9 C 0.89898(13) 0.66030(11) 0.27770(14) 0.0687(6) Uani 1 1 d
C10 C 0.89242(11) 0.63746(11) 0.36866(14) 0.0617(5) Uani 1 1 d
C11 C 0.90481(11) 0.56441(11) 0.39033(13) 0.0566(5) Uani 1 1 d
C12 C 0.92380(10) 0.51409(10) 0.32129(12) 0.0490(4) Uani 1 1 d
H2 H 0.9668(7) 0.3285(8) 0.0744(10) 0.030(3) Uiso 1 1 d
H3 H 0.8415(8) 0.3431(8) 0.0360(11) 0.042(4) Uiso 1 1 d
H4 H 0.8789(10) 0.4734(10) -0.0654(13) 0.067(6) Uiso 1 1 d
H8 H 0.9195(10) 0.6247(10) 0.1442(15) 0.065(5) Uiso 1 1 d
H9 H 0.8907(11) 0.7125(12) 0.2614(15) 0.083(6) Uiso 1 1 d
H10 H 0.8784(11) 0.6707(11) 0.4157(15) 0.076(6) Uiso 1 1 d
H11 H 0.9016(10) 0.5473(10) 0.4530(15) 0.065(5) Uiso 1 1 d
H12 H 0.9335(9) 0.4636(10) 0.3367(12) 0.056(5) Uiso 1 1 d
H6A H 0.9297(11) 0.3458(11) -0.1314(16) 0.077(6) Uiso 1 1 d
H6B H 0.8493(12) 0.3109(11) -0.1274(17) 0.086(7) Uiso 1 1 d
H1N H 0.9674(9) 0.5060(8) 0.1060(12) 0.040(4) Uiso 1 1 d
H5A H 0.7588(12) 0.5122(13) -0.0330(16) 0.089(7) Uiso 1 1 d
H5B H 0.7469(14) 0.4323(13) 0.0212(17) 0.096(8) Uiso 1 1 d
H6C H 0.9181(11) 0.2727(12) -0.0717(15) 0.080(7) Uiso 1 1 d
H2O H 1.0457(11) 0.3966(10) 0.0235(13) 0.061(6) Uiso 1 1 d
N1 N 0.94865(7) 0.48798(7) 0.15526(9) 0.0359(3) Uani 1 1 d
O1 O 0.89412(6) 0.38325(6) 0.20979(8) 0.0505(3) Uani 1 1 d
O2 O 1.00312(6) 0.41582(5) 0.00567(7) 0.0395(3) Uani 1 1 d

loop_
_atom_site_aniso_label
_atom_site_aniso_U_11
_atom_site_aniso_U_22
_atom_site_aniso_U_33
_atom_site_aniso_U_23
_atom_site_aniso_U_13
_atom_site_aniso_U_12
C1 0.0346(8) 0.0368(8) 0.0356(8) 0.0057(6) -0.0022(6) -0.0011(6)
C2 0.0406(8) 0.0299(8) 0.0387(8) 0.0061(6) 0.0026(6) 0.0015(6)
C3 0.0475(9) 0.0452(9) 0.0397(9) 0.0019(7) -0.0016(7) -0.0109(7)
C4 0.0472(10) 0.0559(11) 0.0522(10) 0.0139(8) -0.0137(8) -0.0071(8)
C5 0.0614(14) 0.0806(16) 0.0735(15) 0.0163(12) -0.0103(11) 0.0095(11)
C6 0.0809(15) 0.0696(14) 0.0504(12) -0.0124(10) -0.0015(11) -0.0156(12)
C7 0.0322(8) 0.0407(8) 0.0363(8) -0.0017(6) 0.0008(6) -0.0024(6)
C8 0.0737(12) 0.0472(10) 0.0410(10) 0.0017(8) 0.0068(9) 0.0101(8)
C9 0.1019(17) 0.0503(11) 0.0540(12) -0.0038(9) 0.0096(11) 0.0187(10)
C10 0.0716(13) 0.0642(12) 0.0493(11) -0.0158(10) 0.0063(9) 0.0074(9)
C11 0.0663(12) 0.0678(13) 0.0356(10) -0.0045(9) 0.0015(8) -0.0084(9)
C12 0.0592(10) 0.0464(10) 0.0415(10) 0.0006(8) -0.0030(8) -0.0037(8)
N1 0.0385(7) 0.0356(7) 0.0336(7) 0.0033(6) 0.0037(6) -0.0031(5)
O1 0.0664(8) 0.0444(6) 0.0408(7) 0.0017(5) 0.0117(5) -0.0143(5)
O2 0.0368(6) 0.0400(6) 0.0416(6) 0.0089(5) 0.0051(5) 0.0044(5)

loop_
_atom_type_symbol
_atom_type_description
_atom_type_scat_dispersion_real
_atom_type_scat_dispersion_imag
_atom_type_scat_source
C C 0.0033 0.0016 'International Tables Vol C Tables 4.2.6.8 and 6.1.1.4'
H H 0.0000 0.0000 'International Tables Vol C Tables 4.2.6.8 and 6.1.1.4'
N N 0.0061 0.0033 'International Tables Vol C Tables 4.2.6.8 and 6.1.1.4'
O O 0.0106 0.0060 'International Tables Vol C Tables 4.2.6.8 and 6.1.1.4'

loop_
_geom_angle_atom_site_label_1
_geom_angle_atom_site_label_2
_geom_angle_atom_site_label_3
_geom_angle
O1 C1 N1 123.30(14)
O1 C1 C2 120.22(13)
N1 C1 C2 116.46(12)
O2 C2 C1 112.58(11)
O2 C2 C3 109.70(12)
C1 C2 C3 110.16(12)
C4 C3 C6 111.49(16)
C4 C3 C2 111.06(13)
C6 C3 C2 110.72(15)
C5 C4 C3 125.58(19)
C8 C7 C12 119.33(15)
C8 C7 N1 118.27(14)
C12 C7 N1 122.40(14)
C7 C8 C9 120.01(17)
C10 C9 C8 120.86(19)
C9 C10 C11 119.30(18)
C10 C11 C12 120.60(18)
C11 C12 C7 119.89(17)
C1 N1 C7 126.10(13)

loop_
_geom_bond_atom_site_label_1
_geom_bond_atom_site_label_2
_geom_bond_distance
C1 O1 1.2331(17)
C1 N1 1.3396(19)
C1 C2 1.517(2)
C2 O2 1.4131(17)
C2 C3 1.533(2)
C3 C4 1.496(2)
C3 C6 1.526(3)
C4 C5 1.296(3)
C7 C8 1.376(2)
C7 C12 1.383(2)
C7 N1 1.4225(19)
C8 C9 1.379(3)
C9 C10 1.367(3)
C10 C11 1.370(3)
C11 C12 1.382(2)

loop_
_geom_hbond_atom_site_label_D
_geom_hbond_atom_site_label_H
_geom_hbond_atom_site_label_A
_geom_hbond_distance_DH
_geom_hbond_distance_HA
_geom_hbond_distance_DA
_geom_hbond_angle_DHA
_geom_hbond_site_symmetry_A
N1 H1N O2 0.845(17) 2.192(17) 3.0061(19) 161.6(14) 9_765
N1 H1N O2 0.845(17) 2.260(15) 2.6859(19) 111.4(12) .
O2 H2O O1 0.88(2) 1.76(2) 2.6271(16) 170.9(18) 15_665

loop_
_geom_torsion_atom_site_label_1
_geom_torsion_atom_site_label_2
_geom_torsion_atom_site_label_3
_geom_torsion_atom_site_label_4
_geom_torsion
O1 C1 C2 O2 -164.01(13)
N1 C1 C2 O2 17.55(17)
O1 C1 C2 C3 73.20(17)
N1 C1 C2 C3 -105.23(14)
O2 C2 C3 C4 -62.10(17)
C1 C2 C3 C4 62.36(17)
O2 C2 C3 C6 62.34(17)
C1 C2 C3 C6 -173.20(15)
C6 C3 C4 C5 114.1(2)
C2 C3 C4 C5 -121.9(2)
C12 C7 C8 C9 -0.4(3)
N1 C7 C8 C9 -179.50(17)
C7 C8 C9 C10 -0.4(3)
C8 C9 C10 C11 0.6(3)
C9 C10 C11 C12 0.0(3)
C10 C11 C12 C7 -0.9(3)
C8 C7 C12 C11 1.1(2)
N1 C7 C12 C11 -179.91(15)
O1 C1 N1 C7 -5.4(2)
C2 C1 N1 C7 172.94(13)
C8 C7 N1 C1 -144.91(15)
C12 C7 N1 C1 36.0(2)
